data_4084256
loop_
_publ_author_name
'So, Shiu-Chun'
'Cheung, Wai-Man'
'Wang, Guo-Cang'
'Kwan Huang, Enrique'
'Lau, Man-Kit'
'Zhang, Qian-Feng'
'Sung, Herman H.-Y.'
'Williams, Ian D.'
'Leung, Wa-Hung'

_publ_section_title
;
 Migratory Insertion and Reductive Coupling of Tetraarylruthenium(IV)
 Complexes
;
_journal_issue 17
_journal_name_full Organometallics
_journal_page_first 4497
_journal_paper_doi 10.1021/om500707e
_journal_volume 33
_journal_year 2014
_chemical_formula_sum 'C32 H36 O4 Ru'
_chemical_formula_weight 585.68
_chemical_name_systematic
; 
 ? 
;
_space_group_IT_number 86
_symmetry_cell_setting tetragonal
_symmetry_space_group_name_Hall '-P 4bc'
_symmetry_space_group_name_H-M 'P 42/n :2'
_atom_sites_solution_hydrogens geom
_atom_sites_solution_primary direct
_atom_sites_solution_secondary difmap
_audit_creation_method SHELXL-97
_cell_angle_alpha 90.00
_cell_angle_beta 90.00
_cell_angle_gamma 90.00
_cell_formula_units_Z 2
_cell_length_a 13.1630(13)
_cell_length_b 13.1630(13)
_cell_length_c 8.3583(12)
_cell_measurement_reflns_used 2756
_cell_measurement_temperature 298(2)
_cell_measurement_theta_max 23.75
_cell_measurement_theta_min 2.18
_cell_volume 1448.2(3)
_computing_structure_refinement 'SHELXL-97 (Sheldrick, 1997)'
_computing_structure_solution 'SHELXS-97 (Sheldrick, 1990)'
_diffrn_ambient_temperature 298(2)
_diffrn_measured_fraction_theta_full 0.980
_diffrn_measured_fraction_theta_max 0.970
_diffrn_radiation_monochromator graphite
_diffrn_radiation_source 'fine-focus sealed tube'
_diffrn_radiation_type MoK\a
_diffrn_radiation_wavelength 0.71073
_diffrn_reflns_av_R_equivalents 0.0249
_diffrn_reflns_av_sigmaI/netI 0.0194
_diffrn_reflns_limit_h_max 14
_diffrn_reflns_limit_h_min -16
_diffrn_reflns_limit_k_max 16
_diffrn_reflns_limit_k_min -10
_diffrn_reflns_limit_l_max 10
_diffrn_reflns_limit_l_min -10
_diffrn_reflns_number 7922
_diffrn_reflns_theta_full 25.00
_diffrn_reflns_theta_max 26.98
_diffrn_reflns_theta_min 2.19
_exptl_absorpt_coefficient_mu 0.575
_exptl_absorpt_correction_T_max 1.00
_exptl_absorpt_correction_T_min 0.90
_exptl_absorpt_correction_type multi-scan
_exptl_absorpt_process_details SADABs
_exptl_crystal_colour brown
_exptl_crystal_density_diffrn 1.343
_exptl_crystal_density_method 'not measured'
_exptl_crystal_description bar
_exptl_crystal_F_000 608
_exptl_crystal_size_max 0.40
_exptl_crystal_size_mid 0.10
_exptl_crystal_size_min 0.08
_refine_diff_density_max 0.527
_refine_diff_density_min -0.324
_refine_diff_density_rms 0.062
_refine_ls_extinction_method none
_refine_ls_goodness_of_fit_ref 1.038
_refine_ls_hydrogen_treatment constr
_refine_ls_matrix_type full
_refine_ls_number_parameters 87
_refine_ls_number_reflns 1528
_refine_ls_number_restraints 2
_refine_ls_restrained_S_all 1.073
_refine_ls_R_factor_all 0.0493
_refine_ls_R_factor_gt 0.0383
_refine_ls_shift/su_max 0.001
_refine_ls_shift/su_mean 0.000
_refine_ls_structure_factor_coef Fsqd
_refine_ls_weighting_details 'calc w=1/[\s^2^(Fo^2^)+(0.0560P)^2^+0.4500P] where P=(Fo^2^+2Fc^2^)/3'
_refine_ls_weighting_scheme calc
_refine_ls_wR_factor_gt 0.0922
_refine_ls_wR_factor_ref 0.0974
_reflns_number_gt 1244
_reflns_number_total 1528
_reflns_threshold_expression >2sigma(I)
_cod_data_source_file om500707e_si_002.cif
_cod_data_source_block erq4
_cod_depositor_comments
;
The following automatic conversions were performed:

'_symmetry_cell_setting' value 'Tetragonal' changed to 'tetragonal'
according to
/usr/data/users/saulius/crontab/automatic-downloads/rss-feeds/ACS/lib/dictionaries/cif_core.dic
dictionary named 'cif_core.dic' version 2.4.2 from 2011-04-26.

Automatic conversion script
Id: cif_fix_values 2281 2013-09-26 08:29:07Z andrius 
;
_cod_original_sg_symbol_H-M P4(2)/n
_cod_database_code 4084256

loop_
_symmetry_equiv_pos_as_xyz
'x, y, z'
'-x+1/2, -y+1/2, z'
'-y, x+1/2, z+1/2'
'y+1/2, -x, z+1/2'
'-x, -y, -z'
'x-1/2, y-1/2, -z'
'y, -x-1/2, -z-1/2'
'-y-1/2, x, -z-1/2'

loop_
_atom_site_label
_atom_site_type_symbol
_atom_site_fract_x
_atom_site_fract_y
_atom_site_fract_z
_atom_site_U_iso_or_equiv
_atom_site_adp_type
_atom_site_occupancy
_atom_site_symmetry_multiplicity
_atom_site_calc_flag
_atom_site_refinement_flags
_atom_site_disorder_assembly
_atom_site_disorder_group
Ru1 Ru 0.2500 0.2500 0.7500 0.04534(17) Uani 1 4 d S . .
O1 O 0.61886(19) 0.2818(2) 0.3025(4) 0.0834(7) Uani 1 1 d D . .
C1 C 0.37031(19) 0.2569(2) 0.6070(3) 0.0463(6) Uani 1 1 d . . .
C2 C 0.3952(2) 0.1804(2) 0.4958(3) 0.0533(7) Uani 1 1 d . A .
C3 C 0.4794(2) 0.1928(2) 0.3993(4) 0.0585(7) Uani 1 1 d . . .
H3A H 0.4969 0.1415 0.3278 0.070 Uiso 1 1 calc R A .
C4 C 0.5385(2) 0.2798(2) 0.4065(4) 0.0586(7) Uani 1 1 d . A .
C5 C 0.5144(2) 0.3561(2) 0.5106(4) 0.0577(7) Uani 1 1 d . . .
H5A H 0.5532 0.4151 0.5147 0.069 Uiso 1 1 calc R A .
C6 C 0.4311(2) 0.3440(2) 0.6100(4) 0.0536(7) Uani 1 1 d . A .
H6A H 0.4149 0.3957 0.6813 0.064 Uiso 1 1 calc R . .
C7 C 0.3319(3) 0.0854(3) 0.4761(5) 0.0739(10) Uani 1 1 d . . .
H7A H 0.3738 0.0314 0.4363 0.111 Uiso 1 1 calc R A .
H7B H 0.2778 0.0983 0.4017 0.111 Uiso 1 1 calc R . .
H7C H 0.3038 0.0662 0.5776 0.111 Uiso 1 1 calc R . .
C8 C 0.6899(6) 0.3725(5) 0.3351(10) 0.0645(18) Uiso 0.50 1 d PD A 1
H8A H 0.7090 0.3729 0.4459 0.097 Uiso 0.50 1 calc PR A 1
H8B H 0.6553 0.4347 0.3097 0.097 Uiso 0.50 1 calc PR A 1
H8C H 0.7496 0.3665 0.2698 0.097 Uiso 0.50 1 calc PR A 1
C8A C 0.6756(7) 0.3653(7) 0.2722(11) 0.074(2) Uiso 0.50 1 d PD A 2
H8AA H 0.7257 0.3496 0.1926 0.110 Uiso 0.50 1 calc PR A 2
H8AB H 0.7087 0.3868 0.3687 0.110 Uiso 0.50 1 calc PR A 2
H8AC H 0.6325 0.4189 0.2338 0.110 Uiso 0.50 1 calc PR A 2

loop_
_atom_site_aniso_label
_atom_site_aniso_U_11
_atom_site_aniso_U_22
_atom_site_aniso_U_33
_atom_site_aniso_U_23
_atom_site_aniso_U_13
_atom_site_aniso_U_12
Ru1 0.0455(2) 0.0455(2) 0.0450(3) 0.000 0.000 0.000
O1 0.0667(15) 0.0800(16) 0.1037(18) 0.0188(15) 0.0349(14) 0.0083(12)
C1 0.0446(13) 0.0494(14) 0.0449(13) 0.0031(11) 0.0001(11) -0.0011(11)
C2 0.0570(16) 0.0549(15) 0.0479(15) -0.0018(13) -0.0018(12) -0.0029(12)
C3 0.0630(17) 0.0605(17) 0.0519(16) 0.0008(13) 0.0067(14) 0.0086(14)
C4 0.0476(15) 0.0624(17) 0.0658(18) 0.0192(15) 0.0059(13) 0.0089(13)
C5 0.0496(15) 0.0480(15) 0.076(2) 0.0117(14) 0.0003(14) -0.0019(12)
C6 0.0535(15) 0.0459(14) 0.0615(18) 0.0002(13) 0.0025(13) 0.0009(12)
C7 0.080(2) 0.072(2) 0.069(2) -0.0230(17) 0.0117(18) -0.0202(18)

loop_
_atom_type_symbol
_atom_type_description
_atom_type_scat_dispersion_real
_atom_type_scat_dispersion_imag
_atom_type_scat_source
C C 0.0033 0.0016 'International Tables Vol C Tables 4.2.6.8 and 6.1.1.4'
H H 0.0000 0.0000 'International Tables Vol C Tables 4.2.6.8 and 6.1.1.4'
O O 0.0106 0.0060 'International Tables Vol C Tables 4.2.6.8 and 6.1.1.4'
Ru Ru -1.2594 0.8363 'International Tables Vol C Tables 4.2.6.8 and 6.1.1.4'

loop_
_geom_angle_atom_site_label_1
_geom_angle_atom_site_label_2
_geom_angle_atom_site_label_3
_geom_angle
_geom_angle_site_symmetry_1
_geom_angle_site_symmetry_3
C1 Ru1 C1 111.24(8) 2 8_657
C1 Ru1 C1 105.99(15) 2 .
C1 Ru1 C1 111.24(8) 8_657 .
C1 Ru1 C1 111.24(8) 2 7_567
C1 Ru1 C1 105.99(15) 8_657 7_567
C1 Ru1 C1 111.24(8) . 7_567
C8A O1 C4 124.1(5) . .
C8A O1 C8 21.3(4) . .
C4 O1 C8 111.8(4) . .
C6 C1 C2 117.7(2) . .
C6 C1 Ru1 118.9(2) . .
C2 C1 Ru1 123.3(2) . .
C3 C2 C1 119.2(3) . .
C3 C2 C7 118.5(3) . .
C1 C2 C7 122.4(3) . .
C2 C3 C4 121.5(3) . .
C5 C4 O1 124.7(3) . .
C5 C4 C3 120.3(3) . .
O1 C4 C3 115.0(3) . .
C4 C5 C6 118.8(3) . .
C5 C6 C1 122.5(3) . .

loop_
_geom_bond_atom_site_label_1
_geom_bond_atom_site_label_2
_geom_bond_distance
_geom_bond_site_symmetry_2
Ru1 C1 1.986(3) 2
Ru1 C1 1.986(3) 8_657
Ru1 C1 1.986(3) .
Ru1 C1 1.986(3) 7_567
O1 C8A 1.353(8) .
O1 C4 1.369(4) .
O1 C8 1.541(7) .
C1 C6 1.397(4) .
C1 C2 1.409(4) .
C2 C3 1.381(4) .
C2 C7 1.511(4) .
C3 C4 1.386(4) .
C4 C5 1.366(4) .
C5 C6 1.385(4) .
